data_1527669
loop_
_publ_author_name
'Kolsi, A.W.'
'Quarton, M.'
'Freundlich, W.'

_publ_section_title
;
 Structure cristalline de Na Ba P O4
;
_journal_name_full 'Journal of Solid State Chemistry'
_journal_page_first 107
_journal_page_last 111
_journal_volume 36
_journal_year 1981
_chemical_formula_sum 'Ba Na O4 P'
_chemical_name_systematic 'Na Ba (P O4)'
_space_group_IT_number 12
_symmetry_space_group_name_Hall '-C 2y'
_symmetry_space_group_name_H-M 'C 1 2/m 1'
_cell_angle_alpha 90
_cell_angle_beta 90.1
_cell_angle_gamma 90
_cell_formula_units_Z 4
_cell_length_a 9.743
_cell_length_b 5.622
_cell_length_c 7.26
_cell_volume 397.667
_citation_journal_id_ASTM JSSCBI
_cod_data_source_file Kolsi_JSSCBI_1981_1332.cif
_cod_data_source_block Ba1Na1O4P1
_cod_original_formula_sum 'Ba1 Na1 O4 P1'
_cod_database_code 1527669

loop_
_symmetry_equiv_pos_as_xyz
x,y,z
-x,y,-z
-x,-y,-z
x,-y,z
x+1/2,y+1/2,z
-x+1/2,y+1/2,-z
-x+1/2,-y+1/2,-z
x+1/2,-y+1/2,z

loop_
_atom_site_label
_atom_site_type_symbol
_atom_site_fract_x
_atom_site_fract_y
_atom_site_fract_z
_atom_site_occupancy
_atom_site_U_iso_or_equiv
Na1 Na+1 0 0.5 0 1 0.0
O2 O-2 0.3136 0 0.2109 1 0.0
Ba1 Ba+2 0 0.5 0.5 1 0.0
O1 O-2 0.1687 0 0.4855 1 0.0
Na2 Na+1 0.3332 0.5 0.158 0.5 0.0
O3 O-2 0.0937 0.2233 0.206 1 0.0
Ba2 Ba+2 0.3332 0.5 0.158 0.5 0.0
P1 P+5 0.1659 0 0.2823 1 0.0
